data_7156069
loop_
_publ_author_name
'Mondal, Amrita'
'Kundu, Priyanka'
'Jash, Moumita'
'Chowdhury, Chinmay'

_publ_section_title
;
 Palladium-catalysed stereoselective synthesis of
 4-(diarylmethylidene)-3,4-dihydroisoquinolin-1(2H)-ones: expedient access
 to 4-substituted isoquinolin-1(2H)-ones and isoquinolines.
;
_journal_issue 6
_journal_name_full 'Organic &amp; biomolecular chemistry'
_journal_page_first 963
_journal_page_last 980
_journal_paper_doi 10.1039/c7ob02788e
_journal_volume 16
_journal_year 2018
_chemical_formula_moiety 'C22 H17 N O'
_chemical_formula_sum 'C22 H17 N O'
_chemical_formula_weight 311.36
_chemical_melting_point 442.1(10)
_chemical_name_systematic isoquinolin-4-yldiphenylmethanol
_space_group_crystal_system monoclinic
_space_group_IT_number 14
_space_group_name_Hall '-P 2yn'
_space_group_name_H-M_alt 'P 1 21/n 1'
_symmetry_space_group_name_Hall '-P 2yn'
_symmetry_space_group_name_H-M 'P 1 21/n 1'
_atom_sites_solution_hydrogens geom
_atom_sites_solution_primary direct
_audit_creation_date 2017-07-02
_audit_creation_method
;
Olex2 1.2
(compiled 2015.01.26 svn.r3150 for OlexSys, GUI svn.r4998)
;
_audit_update_record
;
2017-08-29 deposited with the CCDC.
2018-01-08 downloaded from the CCDC.
;
_cell_angle_alpha 90
_cell_angle_beta 99.313(2)
_cell_angle_gamma 90
_cell_formula_units_Z 4
_cell_length_a 10.117(3)
_cell_length_b 13.923(4)
_cell_length_c 12.307(4)
_cell_measurement_reflns_used 3060
_cell_measurement_temperature 296.15
_cell_measurement_theta_max 25.702
_cell_measurement_theta_min 8.496
_cell_volume 1710.7(9)
_computing_cell_refinement 'SAINT v8.34A (Bruker, 2013)'
_computing_data_reduction 'SAINT v8.34A (Bruker, 2013)'
_computing_molecular_graphics 'Olex2 (Dolomanov et al., 2009)'
_computing_publication_material 'Olex2 (Dolomanov et al., 2009)'
_computing_structure_refinement 'ShelXL (Sheldrick, 2008)'
_computing_structure_solution 'ShelXT (Sheldrick, 2015)'
_diffrn_ambient_temperature 296.15
_diffrn_measured_fraction_theta_full 0.961
_diffrn_measured_fraction_theta_max 0.958
_diffrn_measurement_device_type 'Bruker APEX-II CCD'
_diffrn_measurement_method '\f and \w scans'
_diffrn_radiation_type MoK\a
_diffrn_radiation_wavelength 0.71073
_diffrn_reflns_av_R_equivalents 0.0473
_diffrn_reflns_av_unetI/netI 0.0379
_diffrn_reflns_Laue_measured_fraction_full 0.961
_diffrn_reflns_Laue_measured_fraction_max 0.958
_diffrn_reflns_limit_h_max 12
_diffrn_reflns_limit_h_min -12
_diffrn_reflns_limit_k_max 17
_diffrn_reflns_limit_k_min -17
_diffrn_reflns_limit_l_max 12
_diffrn_reflns_limit_l_min -15
_diffrn_reflns_number 15040
_diffrn_reflns_point_group_measured_fraction_full 0.961
_diffrn_reflns_point_group_measured_fraction_max 0.958
_diffrn_reflns_theta_full 26.000
_diffrn_reflns_theta_max 27.225
_diffrn_reflns_theta_min 8.465
_diffrn_standards_number 0
_exptl_absorpt_coefficient_mu 0.074
_exptl_absorpt_correction_T_max 0.7456
_exptl_absorpt_correction_T_min 0.6789
_exptl_absorpt_correction_type multi-scan
_exptl_absorpt_process_details
;
SADABS-2014/5 (Bruker,2014/5) was used for absorption correction.
wR2(int) was 0.0919 before and 0.0482 after correction.
The Ratio of minimum to maximum transmission is 0.9105.
The \l/2 correction factor is 0.00150.
;
_exptl_crystal_colour white
_exptl_crystal_colour_primary white
_exptl_crystal_density_diffrn 1.209
_exptl_crystal_description needle
_exptl_crystal_F_000 656
_exptl_crystal_size_max 0.5
_exptl_crystal_size_mid 0.3
_exptl_crystal_size_min 0.1
_refine_diff_density_max 0.189
_refine_diff_density_min -0.154
_refine_diff_density_rms 0.029
_refine_ls_extinction_method none
_refine_ls_goodness_of_fit_ref 1.032
_refine_ls_hydrogen_treatment constr
_refine_ls_matrix_type full
_refine_ls_number_parameters 218
_refine_ls_number_reflns 3644
_refine_ls_number_restraints 0
_refine_ls_restrained_S_all 1.032
_refine_ls_R_factor_all 0.0670
_refine_ls_R_factor_gt 0.0458
_refine_ls_shift/su_max 0.000
_refine_ls_shift/su_mean 0.000
_refine_ls_structure_factor_coef Fsqd
_refine_ls_weighting_details 'w=1/[\s^2^(Fo^2^)+(0.0460P)^2^+0.3050P] where P=(Fo^2^+2Fc^2^)/3'
_refine_ls_weighting_scheme calc
_refine_ls_wR_factor_gt 0.1019
_refine_ls_wR_factor_ref 0.1131
_reflns_Friedel_coverage 0.000
_reflns_number_gt 2720
_reflns_number_total 3644
_reflns_threshold_expression 'I > 2\s(I)'
_cod_data_source_file c7ob02788e2.cif
_cod_data_source_block cc_amr4_140a2_0m_a
_cod_depositor_comments
;
The following automatic conversions were performed:

'_chemical_melting_point' value '168-170 degree centigrade' was
changed to '442.1(10)' - it was converted from degrees Celsius(C) to
Kelvins(K), the average value was taken and precision was estimated.

Automatic conversion script
Id: cif_fix_values 4973 2017-02-22 13:04:09Z antanas 

 Adding full bibliography for 7156068--7156071.cif.
;
_cod_original_cell_volume 1710.8(9)
_cod_database_code 7156069
_shelx_space_group_comment
;
The symmetry employed for this shelxl refinement is uniquely defined
by the following loop, which should always be used as a source of
symmetry information in preference to the above space-group names.
They are only intended as comments.
;
_olex2_refinement_description
;
1. Fixed Uiso
 At 1.2 times of:
  All C(H) groups
 At 1.5 times of:
  All O(H) groups
2.a Aromatic/amide H refined with riding coordinates:
 C008(H008), C00A(H00A), C00B(H00B), C00C(H00C), C00D(H00D), C00E(H00E),
 C00F(H00F), C00G(H00G), C00H(H00H), C00I(H00I), C00J(H00J), C00K(H00K),
 C00L(H00L), C00M(H00M), C00N(H00N), C00O(H00O)
2.b Idealised tetrahedral OH refined as rotating group:
 O001(H001)
;
_shelx_shelxl_version_number 2014/7
_olex2_submission_special_instructions 'No special instructions were received'

loop_
_space_group_symop_operation_xyz
'x, y, z'
'-x+1/2, y+1/2, -z+1/2'
'-x, -y, -z'
'x-1/2, -y-1/2, z-1/2'

loop_
_atom_site_label
_atom_site_type_symbol
_atom_site_fract_x
_atom_site_fract_y
_atom_site_fract_z
_atom_site_U_iso_or_equiv
_atom_site_adp_type
_atom_site_occupancy
_atom_site_site_symmetry_order
_atom_site_calc_flag
_atom_site_refinement_flags_posn
O001 O 0.70078(9) 0.70277(6) 0.19989(7) 0.0349(2) Uani 1 1 d .
H001 H 0.7439 0.7512 0.2202 0.052 Uiso 1 1 calc GR
N002 N 0.65421(12) 0.37028(7) 0.23341(10) 0.0377(3) Uani 1 1 d .
C003 C 0.64226(12) 0.54378(8) 0.24182(10) 0.0280(3) Uani 1 1 d .
C004 C 0.70575(12) 0.63801(8) 0.29003(10) 0.0285(3) Uani 1 1 d .
C005 C 0.51365(12) 0.54236(8) 0.17249(10) 0.0293(3) Uani 1 1 d .
C006 C 0.85450(13) 0.62548(8) 0.34031(11) 0.0335(3) Uani 1 1 d .
C007 C 0.46258(13) 0.45151(9) 0.13445(11) 0.0340(3) Uani 1 1 d .
C008 C 0.70398(13) 0.45806(8) 0.26832(11) 0.0323(3) Uani 1 1 d .
H008 H 0.7868 0.4595 0.3139 0.039 Uiso 1 1 calc R
C009 C 0.62121(13) 0.67423(9) 0.37461(11) 0.0350(3) Uani 1 1 d .
C00A C 0.43308(14) 0.62355(9) 0.13960(12) 0.0380(3) Uani 1 1 d .
H00A H 0.4632 0.6843 0.1633 0.046 Uiso 1 1 calc R
C00B C 0.53836(14) 0.36905(9) 0.16854(12) 0.0393(3) Uani 1 1 d .
H00B H 0.5038 0.3098 0.1433 0.047 Uiso 1 1 calc R
C00C C 0.33772(15) 0.44440(11) 0.06413(13) 0.0455(4) Uani 1 1 d .
H00C H 0.3061 0.3846 0.0379 0.055 Uiso 1 1 calc R
C00D C 0.56394(14) 0.76456(10) 0.36731(14) 0.0446(4) Uani 1 1 d .
H00D H 0.5779 0.8057 0.3108 0.054 Uiso 1 1 calc R
C00E C 0.94373(15) 0.60138(11) 0.27005(14) 0.0482(4) Uani 1 1 d .
H00E H 0.9117 0.5893 0.1962 0.058 Uiso 1 1 calc R
C00F C 0.90600(16) 0.64354(10) 0.44948(13) 0.0455(4) Uani 1 1 d .
H00F H 0.8482 0.6592 0.4984 0.055 Uiso 1 1 calc R
C00G C 0.31181(15) 0.61402(11) 0.07368(13) 0.0454(4) Uani 1 1 d .
H00G H 0.2599 0.6684 0.0542 0.055 Uiso 1 1 calc R
C00H C 0.26397(15) 0.52409(11) 0.03476(14) 0.0494(4) Uani 1 1 d .
H00H H 0.1817 0.5191 -0.0112 0.059 Uiso 1 1 calc R
C00I C 0.59821(18) 0.61538(11) 0.46098(14) 0.0529(4) Uani 1 1 d .
H00I H 0.6350 0.5540 0.4673 0.063 Uiso 1 1 calc R
C00J C 0.48551(17) 0.79429(14) 0.44406(19) 0.0651(5) Uani 1 1 d .
H00J H 0.4466 0.8550 0.4378 0.078 Uiso 1 1 calc R
C00K C 1.0428(2) 0.63858(12) 0.48705(18) 0.0642(5) Uani 1 1 d .
H00K H 1.0759 0.6522 0.5604 0.077 Uiso 1 1 calc R
C00L C 1.07990(18) 0.59510(14) 0.3087(2) 0.0691(6) Uani 1 1 d .
H00L H 1.1385 0.5780 0.2610 0.083 Uiso 1 1 calc R
C00M C 1.12853(19) 0.61406(14) 0.4176(2) 0.0734(6) Uani 1 1 d .
H00M H 1.2200 0.6101 0.4434 0.088 Uiso 1 1 calc R
C00N C 0.5219(2) 0.64636(15) 0.53720(17) 0.0716(6) Uani 1 1 d .
H00N H 0.5091 0.6063 0.5951 0.086 Uiso 1 1 calc R
C00O C 0.4650(2) 0.73552(17) 0.52833(19) 0.0750(6) Uani 1 1 d .
H00O H 0.4126 0.7560 0.5794 0.090 Uiso 1 1 calc R

loop_
_atom_site_aniso_label
_atom_site_aniso_U_11
_atom_site_aniso_U_22
_atom_site_aniso_U_33
_atom_site_aniso_U_23
_atom_site_aniso_U_13
_atom_site_aniso_U_12
O001 0.0396(5) 0.0278(4) 0.0351(5) 0.0057(4) -0.0011(4) -0.0050(4)
N002 0.0430(7) 0.0250(5) 0.0451(7) -0.0008(4) 0.0076(5) 0.0028(4)
C003 0.0311(6) 0.0255(5) 0.0276(6) -0.0003(4) 0.0054(5) -0.0008(4)
C004 0.0317(6) 0.0242(5) 0.0282(6) 0.0016(4) 0.0011(5) -0.0008(4)
C005 0.0312(6) 0.0287(6) 0.0281(6) -0.0002(5) 0.0056(5) -0.0011(5)
C006 0.0337(7) 0.0253(6) 0.0391(7) 0.0034(5) -0.0013(6) -0.0029(5)
C007 0.0335(7) 0.0320(6) 0.0371(7) -0.0048(5) 0.0073(5) -0.0035(5)
C008 0.0334(7) 0.0283(6) 0.0343(7) 0.0008(5) 0.0027(5) 0.0016(5)
C009 0.0323(7) 0.0343(6) 0.0377(7) -0.0089(5) 0.0035(5) -0.0060(5)
C00A 0.0372(7) 0.0311(6) 0.0432(8) 0.0002(5) -0.0008(6) 0.0006(5)
C00B 0.0429(8) 0.0263(6) 0.0491(8) -0.0073(6) 0.0085(6) -0.0045(5)
C00C 0.0387(8) 0.0418(7) 0.0539(9) -0.0117(6) 0.0018(7) -0.0105(6)
C00D 0.0343(7) 0.0420(7) 0.0559(9) -0.0114(6) 0.0026(6) 0.0014(6)
C00E 0.0379(8) 0.0533(9) 0.0534(9) 0.0036(7) 0.0078(7) -0.0001(6)
C00F 0.0510(9) 0.0354(7) 0.0443(9) 0.0003(6) -0.0099(7) 0.0017(6)
C00G 0.0367(8) 0.0434(7) 0.0526(9) 0.0040(6) -0.0036(6) 0.0048(6)
C00H 0.0334(7) 0.0561(9) 0.0536(9) -0.0045(7) -0.0084(7) -0.0045(6)
C00I 0.0696(11) 0.0458(8) 0.0476(10) -0.0066(7) 0.0225(8) -0.0104(7)
C00J 0.0409(9) 0.0608(10) 0.0952(15) -0.0354(10) 0.0155(9) 0.0015(7)
C00K 0.0601(12) 0.0489(9) 0.0705(12) 0.0033(8) -0.0289(10) 0.0013(8)
C00L 0.0384(9) 0.0689(11) 0.1022(17) 0.0110(11) 0.0176(10) 0.0048(8)
C00M 0.0384(9) 0.0590(11) 0.1115(18) 0.0127(11) -0.0217(11) 0.0000(8)
C00N 0.0889(14) 0.0740(12) 0.0615(12) -0.0210(9) 0.0411(11) -0.0280(11)
C00O 0.0622(12) 0.0884(14) 0.0844(15) -0.0452(12) 0.0420(11) -0.0262(10)

loop_
_atom_type_symbol
_atom_type_description
_atom_type_scat_dispersion_real
_atom_type_scat_dispersion_imag
_atom_type_scat_source
C C 0.0033 0.0016 'International Tables Vol C Tables 4.2.6.8 and 6.1.1.4'
H H 0.0000 0.0000 'International Tables Vol C Tables 4.2.6.8 and 6.1.1.4'
N N 0.0061 0.0033 'International Tables Vol C Tables 4.2.6.8 and 6.1.1.4'
O O 0.0106 0.0060 'International Tables Vol C Tables 4.2.6.8 and 6.1.1.4'

loop_
_geom_angle_atom_site_label_1
_geom_angle_atom_site_label_2
_geom_angle_atom_site_label_3
_geom_angle
C004 O001 H001 109.5
C00B N002 C008 116.92(11)
C005 C003 C004 121.53(10)
C008 C003 C004 120.59(11)
C008 C003 C005 117.81(10)
O001 C004 C003 106.25(10)
O001 C004 C006 107.06(10)
O001 C004 C009 111.53(10)
C003 C004 C006 112.22(9)
C009 C004 C003 107.35(10)
C009 C004 C006 112.32(10)
C007 C005 C003 117.09(10)
C00A C005 C003 125.74(11)
C00A C005 C007 117.16(12)
C00E C006 C004 117.92(12)
C00F C006 C004 123.99(13)
C00F C006 C00E 117.92(13)
C00B C007 C005 118.57(12)
C00B C007 C00C 121.01(12)
C00C C007 C005 120.42(12)
N002 C008 H008 117.3
C003 C008 N002 125.31(12)
C003 C008 H008 117.3
C00D C009 C004 121.91(13)
C00D C009 C00I 117.75(14)
C00I C009 C004 120.33(12)
C005 C00A H00A 119.5
C00G C00A C005 120.94(12)
C00G C00A H00A 119.5
N002 C00B C007 124.27(11)
N002 C00B H00B 117.9
C007 C00B H00B 117.9
C007 C00C H00C 119.8
C00H C00C C007 120.35(13)
C00H C00C H00C 119.8
C009 C00D H00D 119.8
C009 C00D C00J 120.40(17)
C00J C00D H00D 119.8
C006 C00E H00E 119.6
C00L C00E C006 120.78(17)
C00L C00E H00E 119.6
C006 C00F H00F 119.6
C006 C00F C00K 120.86(17)
C00K C00F H00F 119.6
C00A C00G H00G 119.4
C00A C00G C00H 121.27(13)
C00H C00G H00G 119.4
C00C C00H C00G 119.81(13)
C00C C00H H00H 120.1
C00G C00H H00H 120.1
C009 C00I H00I 119.4
C00N C00I C009 121.16(17)
C00N C00I H00I 119.4
C00D C00J H00J 119.6
C00O C00J C00D 120.79(17)
C00O C00J H00J 119.6
C00F C00K H00K 119.8
C00M C00K C00F 120.48(18)
C00M C00K H00K 119.8
C00E C00L H00L 120.0
C00M C00L C00E 120.09(19)
C00M C00L H00L 120.0
C00K C00M C00L 119.85(17)
C00K C00M H00M 120.1
C00L C00M H00M 120.1
C00I C00N H00N 119.8
C00O C00N C00I 120.41(19)
C00O C00N H00N 119.8
C00J C00O C00N 119.48(16)
C00J C00O H00O 120.3
C00N C00O H00O 120.3

loop_
_geom_bond_atom_site_label_1
_geom_bond_atom_site_label_2
_geom_bond_distance
O001 H001 0.8200
O001 C004 1.4241(15)
N002 C008 1.3645(16)
N002 C00B 1.3072(19)
C003 C004 1.5371(16)
C003 C005 1.4361(18)
C003 C008 1.3618(17)
C004 C006 1.5417(18)
C004 C009 1.5355(18)
C005 C007 1.4170(17)
C005 C00A 1.4139(18)
C006 C00E 1.388(2)
C006 C00F 1.383(2)
C007 C00B 1.4063(19)
C007 C00C 1.415(2)
C008 H008 0.9300
C009 C00D 1.381(2)
C009 C00I 1.391(2)
C00A H00A 0.9300
C00A C00G 1.363(2)
C00B H00B 0.9300
C00C H00C 0.9300
C00C C00H 1.353(2)
C00D H00D 0.9300
C00D C00J 1.391(2)
C00E H00E 0.9300
C00E C00L 1.386(2)
C00F H00F 0.9300
C00F C00K 1.388(2)
C00G H00G 0.9300
C00G C00H 1.399(2)
C00H H00H 0.9300
C00I H00I 0.9300
C00I C00N 1.377(2)
C00J H00J 0.9300
C00J C00O 1.363(3)
C00K H00K 0.9300
C00K C00M 1.356(3)
C00L H00L 0.9300
C00L C00M 1.376(3)
C00M H00M 0.9300
C00N H00N 0.9300
C00N C00O 1.366(3)
C00O H00O 0.9300

loop_
_geom_torsion_atom_site_label_1
_geom_torsion_atom_site_label_2
_geom_torsion_atom_site_label_3
_geom_torsion_atom_site_label_4
_geom_torsion
O001 C004 C006 C00E -51.58(14)
O001 C004 C006 C00F 123.53(13)
O001 C004 C009 C00D -7.70(16)
O001 C004 C009 C00I 171.26(12)
C003 C004 C006 C00E 64.63(14)
C003 C004 C006 C00F -120.27(13)
C003 C004 C009 C00D -123.70(12)
C003 C004 C009 C00I 55.26(15)
C003 C005 C007 C00B 1.49(18)
C003 C005 C007 C00C -178.79(12)
C003 C005 C00A C00G -179.73(13)
C004 C003 C005 C007 -178.52(11)
C004 C003 C005 C00A 0.94(19)
C004 C003 C008 N002 177.53(12)
C004 C006 C00E C00L 175.83(14)
C004 C006 C00F C00K -174.48(13)
C004 C009 C00D C00J 178.60(13)
C004 C009 C00I C00N -179.57(15)
C005 C003 C004 O001 -51.01(14)
C005 C003 C004 C006 -167.70(11)
C005 C003 C004 C009 68.43(14)
C005 C003 C008 N002 0.70(19)
C005 C007 C00B N002 -0.2(2)
C005 C007 C00C C00H -1.8(2)
C005 C00A C00G C00H -1.1(2)
C006 C004 C009 C00D 112.49(13)
C006 C004 C009 C00I -68.55(15)
C006 C00E C00L C00M -0.9(3)
C006 C00F C00K C00M -1.3(2)
C007 C005 C00A C00G -0.3(2)
C007 C00C C00H C00G 0.3(2)
C008 N002 C00B C007 -0.9(2)
C008 C003 C004 O001 132.28(12)
C008 C003 C004 C006 15.58(16)
C008 C003 C004 C009 -108.29(13)
C008 C003 C005 C007 -1.71(18)
C008 C003 C005 C00A 177.74(13)
C009 C004 C006 C00E -174.32(11)
C009 C004 C006 C00F 0.79(16)
C009 C00D C00J C00O 0.7(2)
C009 C00I C00N C00O 1.2(3)
C00A C005 C007 C00B -178.01(12)
C00A C005 C007 C00C 1.7(2)
C00A C00G C00H C00C 1.1(2)
C00B N002 C008 C003 0.6(2)
C00B C007 C00C C00H 177.94(15)
C00C C007 C00B N002 -179.91(14)
C00D C009 C00I C00N -0.6(2)
C00D C00J C00O C00N -0.1(3)
C00E C006 C00F C00K 0.6(2)
C00E C00L C00M C00K 0.2(3)
C00F C006 C00E C00L 0.4(2)
C00F C00K C00M C00L 0.8(3)
C00I C009 C00D C00J -0.4(2)
C00I C00N C00O C00J -0.8(3)
